data_7015635
loop_
_publ_author_name
'Di Nicola, C.'
'Garau, F.'
'Marchetti, F.'
'Monari, M.'
'Pandolfo, L.'
'Pettinari, C.'
'Venzo, A.'

_publ_section_title
;
 Synthesis, characterization, crystal structure and preliminary
 reactivity behaviour of new heteropolytopic ligands based on the
 1,3,5-triazine spacer and pyrazolyl, tris-pyrazolylmethyl and
 tris-pyrazolylethoxy bonding fragments.
;
_journal_issue 18
_journal_name_full 'Dalton transactions (Cambridge, England : 2003)'
_journal_page_first 4941
_journal_page_last 4953
_journal_paper_doi 10.1039/c0dt01787f
_journal_volume 40
_journal_year 2011
_chemical_formula_sum 'C22 H20 F6 N12 O6 S2 Zn'
_chemical_formula_weight 791.99
_chemical_name_systematic
;
?
;
_space_group_IT_number 2
_symmetry_cell_setting triclinic
_symmetry_space_group_name_Hall '-P 1'
_symmetry_space_group_name_H-M 'P -1'
_atom_sites_solution_hydrogens geom
_atom_sites_solution_primary direct
_atom_sites_solution_secondary difmap
_audit_creation_method SHELXL-97
_cell_angle_alpha 68.19(3)
_cell_angle_beta 83.31(3)
_cell_angle_gamma 82.96(3)
_cell_formula_units_Z 1
_cell_length_a 7.9565(16)
_cell_length_b 9.891(2)
_cell_length_c 10.939(2)
_cell_measurement_temperature 293(2)
_cell_volume 790.9(3)
_computing_cell_refinement SMART
_computing_data_collection SMART
_computing_data_reduction SAINT+
_computing_molecular_graphics 'SCHAKAL99 (Keller 1999)'
_computing_publication_material 'SHELXL-97 (Sheldrick, 1997)'
_computing_structure_refinement 'SHELXL-97 (Sheldrick, 1997)'
_computing_structure_solution 'SIR-97 (Giacovazzo, 1997)'
_diffrn_ambient_temperature 293(2)
_diffrn_measured_fraction_theta_full 0.922
_diffrn_measured_fraction_theta_max 0.942
_diffrn_measurement_device_type 'Bruker SMART Apex II CCD'
_diffrn_measurement_method 'phi and omega scans'
_diffrn_radiation_monochromator graphite
_diffrn_radiation_source 'fine-focus sealed tube'
_diffrn_radiation_type MoK\a
_diffrn_radiation_wavelength 0.71073
_diffrn_reflns_av_R_equivalents 0.2370
_diffrn_reflns_av_sigmaI/netI 0.3756
_diffrn_reflns_limit_h_max 8
_diffrn_reflns_limit_h_min -8
_diffrn_reflns_limit_k_max 10
_diffrn_reflns_limit_k_min -10
_diffrn_reflns_limit_l_max 11
_diffrn_reflns_limit_l_min -11
_diffrn_reflns_number 3488
_diffrn_reflns_theta_full 21.86
_diffrn_reflns_theta_max 21.86
_diffrn_reflns_theta_min 2.40
_exptl_absorpt_coefficient_mu 1.002
_exptl_absorpt_correction_T_max 0.938
_exptl_absorpt_correction_T_min 0.920
_exptl_absorpt_correction_type empirical
_exptl_absorpt_process_details SADABS
_exptl_crystal_colour white
_exptl_crystal_density_diffrn 1.663
_exptl_crystal_density_method 'not measured'
_exptl_crystal_description needle
_exptl_crystal_F_000 400
_exptl_crystal_size_max 0.10
_exptl_crystal_size_mid 0.07
_exptl_crystal_size_min 0.07
_refine_diff_density_max 0.655
_refine_diff_density_min -0.758
_refine_diff_density_rms 0.174
_refine_ls_extinction_method none
_refine_ls_goodness_of_fit_ref 0.984
_refine_ls_hydrogen_treatment constr
_refine_ls_matrix_type full
_refine_ls_number_parameters 217
_refine_ls_number_reflns 1764
_refine_ls_number_restraints 1
_refine_ls_restrained_S_all 0.984
_refine_ls_R_factor_all 0.2976
_refine_ls_R_factor_gt 0.1524
_refine_ls_shift/su_max 0.000
_refine_ls_shift/su_mean 0.000
_refine_ls_structure_factor_coef Fsqd
_refine_ls_weighting_details 'calc w=1/[\s^2^(Fo^2^)+(0.1859P)^2^+0.0000P] where P=(Fo^2^+2Fc^2^)/3'
_refine_ls_weighting_scheme calc
_refine_ls_wR_factor_gt 0.3195
_refine_ls_wR_factor_ref 0.3865
_reflns_number_gt 631
_reflns_number_total 1764
_reflns_threshold_expression >2\s(I)
_cod_data_source_file c0dt01787f.txt
_cod_data_source_block comp-7
_cod_depositor_comments
;
The following automatic conversions were performed:
'_symmetry_cell_setting' value 'Triclinic' changed to 'triclinic'
according to '/home/saulius/struct/CIF-dictionaries/cif_core.dic'
dictionary named 'cif_core.dic' version 2.4.1 from 2010-06-29.

Automatic conversion script
Id: cif_fix_enum 1555 2011-01-17 13:19:09Z saulius 
;
_cod_original_sg_symbol_H-M P-1
_cod_database_code 7015635

loop_
_symmetry_equiv_pos_as_xyz
'x, y, z'
'-x, -y, -z'

loop_
_atom_site_label
_atom_site_type_symbol
_atom_site_fract_x
_atom_site_fract_y
_atom_site_fract_z
_atom_site_U_iso_or_equiv
_atom_site_adp_type
_atom_site_occupancy
_atom_site_symmetry_multiplicity
_atom_site_calc_flag
_atom_site_refinement_flags
_atom_site_disorder_assembly
_atom_site_disorder_group
Zn Zn 0.5000 0.0000 1.0000 0.0566(17) Uani 1 2 d S . .
S S 0.7499(9) 0.7011(8) 0.6547(7) 0.074(2) Uani 1 1 d . . .
O1 O 0.841(3) 0.680(2) 0.7657(18) 0.121(7) Uani 1 1 d . . .
N5 N 0.649(3) 0.072(2) 0.820(2) 0.080(7) Uani 1 1 d . . .
C6 C 0.235(3) -0.068(3) 0.711(3) 0.069(8) Uani 1 1 d . . .
H4 H 0.2005 -0.0278 0.6257 0.083 Uiso 1 1 calc R . .
N2 N 0.309(2) 0.225(2) 0.7819(18) 0.060(4) Uani 1 1 d . . .
N6 N 0.563(3) 0.125(2) 0.6999(19) 0.060(4) Uani 1 1 d D . .
O2 O 0.625(3) 0.820(2) 0.622(3) 0.160(10) Uani 1 1 d . . .
C8 C 0.832(3) 0.136(3) 0.647(4) 0.082(9) Uani 1 1 d . . .
H22 H 0.9367 0.1538 0.5992 0.098 Uiso 1 1 calc R . .
C11 C 0.388(3) 0.132(3) 0.713(3) 0.074(8) Uani 1 1 d D . .
H11 H 0.3521 0.1768 0.6228 0.089 Uiso 1 1 calc R . .
N1 N 0.334(2) 0.189(3) 0.9154(18) 0.078(7) Uani 1 1 d . . .
N3 N 0.360(3) -0.089(2) 0.889(2) 0.071(6) Uani 1 1 d . . .
N4 N 0.327(2) -0.007(2) 0.7641(19) 0.052(5) Uani 1 1 d D . .
C1 C 0.256(5) 0.275(3) 0.966(3) 0.114(12) Uani 1 1 d . . .
H3 H 0.2598 0.2765 1.0502 0.137 Uiso 1 1 calc R . .
C3 C 0.189(3) 0.342(3) 0.748(3) 0.080(9) Uani 1 1 d . . .
H1 H 0.1449 0.3859 0.6658 0.096 Uiso 1 1 calc R . .
C5 C 0.202(4) -0.192(4) 0.797(3) 0.097(10) Uani 1 1 d . . .
H5 H 0.1402 -0.2602 0.7848 0.116 Uiso 1 1 calc R . .
C4 C 0.274(3) -0.207(3) 0.909(3) 0.086(9) Uani 1 1 d . . .
H6 H 0.2657 -0.2867 0.9884 0.103 Uiso 1 1 calc R . .
C7 C 0.801(5) 0.071(3) 0.781(3) 0.091(10) Uani 1 1 d . . .
H8 H 0.8867 0.0303 0.8377 0.110 Uiso 1 1 calc R . .
C9 C 0.673(4) 0.171(2) 0.597(3) 0.084(10) Uani 1 1 d . . .
H7 H 0.6491 0.2164 0.5088 0.101 Uiso 1 1 calc R . .
C10 C 0.639(4) 0.549(4) 0.704(4) 0.104(12) Uani 1 1 d . . .
F1 F 0.538(3) 0.538(3) 0.805(4) 0.218(16) Uani 1 1 d . . .
F2 F 0.726(3) 0.425(2) 0.740(2) 0.182(10) Uani 1 1 d . . .
F3 F 0.550(3) 0.539(2) 0.614(3) 0.206(14) Uani 1 1 d . . .
O3 O 0.841(3) 0.692(3) 0.545(2) 0.147(10) Uani 1 1 d . . .
C2 C 0.149(3) 0.379(3) 0.848(3) 0.076(8) Uani 1 1 d . . .
H10 H 0.0693 0.4556 0.8509 0.092 Uiso 1 1 calc R . .

loop_
_atom_site_aniso_label
_atom_site_aniso_U_11
_atom_site_aniso_U_22
_atom_site_aniso_U_33
_atom_site_aniso_U_23
_atom_site_aniso_U_13
_atom_site_aniso_U_12
Zn 0.051(3) 0.055(3) 0.058(3) -0.015(2) -0.022(2) 0.014(2)
S 0.077(5) 0.085(6) 0.066(5) -0.026(4) -0.014(5) -0.022(5)
O1 0.141(18) 0.16(2) 0.097(15) -0.076(14) -0.037(14) -0.009(15)
N5 0.034(13) 0.091(17) 0.12(2) -0.052(15) -0.007(14) 0.024(12)
C6 0.065(17) 0.045(17) 0.12(2) -0.043(18) -0.041(17) 0.003(14)
N2 0.058(10) 0.060(9) 0.050(9) -0.014(8) -0.001(8) 0.013(8)
N6 0.058(10) 0.060(9) 0.050(9) -0.014(8) -0.001(8) 0.013(8)
O2 0.16(2) 0.072(14) 0.21(2) -0.021(15) -0.072(19) 0.075(16)
C8 0.034(18) 0.08(2) 0.15(3) -0.07(2) -0.003(19) -0.013(16)
C11 0.048(17) 0.08(2) 0.10(2) -0.043(19) -0.030(16) 0.002(15)
N1 0.079(15) 0.122(19) 0.047(14) -0.057(14) 0.028(11) -0.012(14)
N3 0.071(14) 0.054(14) 0.082(17) -0.026(13) -0.016(13) 0.033(13)
N4 0.059(13) 0.047(13) 0.053(14) -0.025(12) 0.000(11) -0.002(11)
C1 0.21(4) 0.06(2) 0.08(2) -0.033(19) 0.05(3) -0.06(2)
C3 0.064(19) 0.09(2) 0.07(2) -0.011(18) -0.042(16) 0.037(16)
C5 0.09(2) 0.09(3) 0.13(3) -0.03(2) -0.03(2) -0.03(2)
C4 0.072(18) 0.053(18) 0.14(3) -0.024(17) -0.033(19) -0.041(15)
C7 0.09(3) 0.10(2) 0.06(2) -0.003(18) -0.010(19) 0.00(2)
C9 0.11(3) 0.024(13) 0.067(18) 0.015(13) 0.04(2) 0.024(15)
C10 0.06(2) 0.09(3) 0.16(4) -0.03(3) -0.05(2) 0.02(2)
F1 0.13(2) 0.14(2) 0.31(4) 0.00(2) 0.04(2) -0.021(17)
F2 0.23(2) 0.078(13) 0.24(2) -0.042(15) -0.12(2) 0.028(16)
F3 0.22(2) 0.111(17) 0.28(3) -0.002(17) -0.17(3) -0.076(16)
O3 0.137(19) 0.22(3) 0.087(15) -0.050(17) 0.032(14) -0.09(2)
C2 0.09(2) 0.044(17) 0.09(2) -0.020(17) -0.013(18) 0.010(15)

loop_
_atom_type_symbol
_atom_type_description
_atom_type_scat_dispersion_real
_atom_type_scat_dispersion_imag
_atom_type_scat_source
C C 0.0033 0.0016 'International Tables Vol C Tables 4.2.6.8 and 6.1.1.4'
H H 0.0000 0.0000 'International Tables Vol C Tables 4.2.6.8 and 6.1.1.4'
N N 0.0061 0.0033 'International Tables Vol C Tables 4.2.6.8 and 6.1.1.4'
O O 0.0106 0.0060 'International Tables Vol C Tables 4.2.6.8 and 6.1.1.4'
F F 0.0171 0.0103 'International Tables Vol C Tables 4.2.6.8 and 6.1.1.4'
S S 0.1246 0.1234 'International Tables Vol C Tables 4.2.6.8 and 6.1.1.4'
Zn Zn 0.2839 1.4301 'International Tables Vol C Tables 4.2.6.8 and 6.1.1.4'

loop_
_geom_angle_atom_site_label_1
_geom_angle_atom_site_label_2
_geom_angle_atom_site_label_3
_geom_angle
_geom_angle_site_symmetry_1
_geom_angle_site_symmetry_3
_geom_angle_publ_flag
N5 Zn N5 180.000(3) . 2_657 ?
N5 Zn N1 86.0(7) . . ?
N5 Zn N1 94.0(7) 2_657 . ?
N5 Zn N1 94.0(7) . 2_657 ?
N5 Zn N1 86.0(7) 2_657 2_657 ?
N1 Zn N1 180.0(11) . 2_657 ?
N5 Zn N3 82.1(9) . . ?
N5 Zn N3 97.9(9) 2_657 . ?
N1 Zn N3 82.7(7) . . ?
N1 Zn N3 97.3(7) 2_657 . ?
N5 Zn N3 97.9(9) . 2_657 ?
N5 Zn N3 82.1(9) 2_657 2_657 ?
N1 Zn N3 97.3(7) . 2_657 ?
N1 Zn N3 82.7(7) 2_657 2_657 ?
N3 Zn N3 180.000(4) . 2_657 ?
O3 S O2 111.1(15) . . ?
O3 S O1 117.3(14) . . ?
O2 S O1 116.3(15) . . ?
O3 S C10 101.2(19) . . ?
O2 S C10 104.8(16) . . ?
O1 S C10 103.8(16) . . ?
C7 N5 N6 104(2) . . ?
C7 N5 Zn 138(2) . . ?
N6 N5 Zn 117.8(15) . . ?
C5 C6 N4 108(3) . . ?
C3 N2 N1 107(2) . . ?
C3 N2 C11 132(2) . . ?
N1 N2 C11 120.0(19) . . ?
C9 N6 C11 132(2) . . ?
C9 N6 N5 110(2) . . ?
C11 N6 N5 117(2) . . ?
C7 C8 C9 105(2) . . ?
N6 C11 N2 114.1(19) . . ?
N6 C11 N4 113(2) . . ?
N2 C11 N4 112.0(19) . . ?
C1 N1 N2 115(3) . . ?
C1 N1 Zn 130(2) . . ?
N2 N1 Zn 115.6(14) . . ?
N4 N3 C4 101(2) . . ?
N4 N3 Zn 119.3(16) . . ?
C4 N3 Zn 140(2) . . ?
C6 N4 N3 114(2) . . ?
C6 N4 C11 130(2) . . ?
N3 N4 C11 116(2) . . ?
N1 C1 C2 101(3) . . ?
C2 C3 N2 108(2) . . ?
C6 C5 C4 107(3) . . ?
N3 C4 C5 110(3) . . ?
N5 C7 C8 114(3) . . ?
N6 C9 C8 106(2) . . ?
F1 C10 F2 102(3) . . ?
F1 C10 F3 107(3) . . ?
F2 C10 F3 102(3) . . ?
F1 C10 S 112(3) . . ?
F2 C10 S 117(2) . . ?
F3 C10 S 116(3) . . ?
C3 C2 C1 109(2) . . ?

loop_
_geom_bond_atom_site_label_1
_geom_bond_atom_site_label_2
_geom_bond_distance
_geom_bond_site_symmetry_2
_geom_bond_publ_flag
Zn N5 2.10(2) . ?
Zn N5 2.10(2) 2_657 ?
Zn N1 2.12(2) . ?
Zn N1 2.12(2) 2_657 ?
Zn N3 2.20(2) . ?
Zn N3 2.20(2) 2_657 ?
S O3 1.36(2) . ?
S O2 1.412(19) . ?
S O1 1.422(18) . ?
S C10 1.71(4) . ?
N5 C7 1.23(3) . ?
N5 N6 1.44(2) . ?
C6 C5 1.28(3) . ?
C6 N4 1.30(3) . ?
N2 C3 1.37(3) . ?
N2 N1 1.40(2) . ?
N2 C11 1.44(3) . ?
N6 C9 1.31(2) . ?
N6 C11 1.38(2) . ?
C8 C7 1.37(3) . ?
C8 C9 1.39(3) . ?
C11 N4 1.40(2) . ?
N1 C1 1.24(3) . ?
N3 N4 1.34(2) . ?
N3 C4 1.36(3) . ?
C1 C2 1.59(4) . ?
C3 C2 1.28(3) . ?
C5 C4 1.37(3) . ?
C10 F1 1.27(4) . ?
C10 F2 1.28(3) . ?
C10 F3 1.31(4) . ?
